data_2235124
loop_
_publ_author_name
'Gu, Wen'
'Qiao, Chao'

_publ_section_title
;
 <i>N</i>-(4-Bromophenyl)-3,4,5-trimethoxybenzamide
;
_journal_coeditor_code KP2410
_journal_issue 6
_journal_name_full 'Acta Crystallographica Section E'
_journal_page_first o1658
_journal_paper_doi 10.1107/S1600536812018946
_journal_volume 68
_journal_year 2012
_chemical_formula_iupac 'C16 H16 Br N O4'
_chemical_formula_moiety 'C16 H16 Br N O4'
_chemical_formula_sum 'C16 H16 Br N O4'
_chemical_formula_weight 366.21
_chemical_name_systematic
;
<i>N</i>-(4-Bromophenyl)-3,4,5-trimethoxybenzamide
;
_space_group_IT_number 9
_symmetry_cell_setting monoclinic
_symmetry_space_group_name_Hall 'C -2yc'
_symmetry_space_group_name_H-M 'C 1 c 1'
_atom_sites_solution_hydrogens geom
_atom_sites_solution_primary direct
_atom_sites_solution_secondary difmap
_audit_creation_method SHELXL-97
_cell_angle_alpha 90.00
_cell_angle_beta 112.04(3)
_cell_angle_gamma 90.00
_cell_formula_units_Z 4
_cell_length_a 9.5860(19)
_cell_length_b 26.010(5)
_cell_length_c 7.1390(14)
_cell_measurement_reflns_used 25
_cell_measurement_temperature 293(2)
_cell_measurement_theta_max 13
_cell_measurement_theta_min 10
_cell_volume 1649.9(7)
_computing_cell_refinement 'CAD-4 EXPRESS (Enraf--Nonius, 1989)'
_computing_data_collection 'CAD-4 EXPRESS (Enraf--Nonius, 1989)'
_computing_data_reduction 'XCAD4 (Harms & Wocadlo, 1995)'
_computing_molecular_graphics 'SHELXTL (Sheldrick, 2008)'
_computing_publication_material 'SHELXL97 (Sheldrick, 2008)'
_computing_structure_refinement 'SHELXL97 (Sheldrick, 2008)'
_computing_structure_solution 'SHELXS97 (Sheldrick, 2008)'
_diffrn_ambient_temperature 293(2)
_diffrn_measured_fraction_theta_full 1.000
_diffrn_measured_fraction_theta_max 1.000
_diffrn_measurement_device_type 'Enraf--Nonius CAD-4'
_diffrn_measurement_method \w/2\q
_diffrn_radiation_monochromator graphite
_diffrn_radiation_source 'fine-focus sealed tube'
_diffrn_radiation_type MoK\a
_diffrn_radiation_wavelength 0.71073
_diffrn_reflns_av_R_equivalents 0.0642
_diffrn_reflns_av_sigmaI/netI 0.0694
_diffrn_reflns_limit_h_max 11
_diffrn_reflns_limit_h_min 0
_diffrn_reflns_limit_k_max 31
_diffrn_reflns_limit_k_min -31
_diffrn_reflns_limit_l_max 7
_diffrn_reflns_limit_l_min -8
_diffrn_reflns_number 3194
_diffrn_reflns_theta_full 25.36
_diffrn_reflns_theta_max 25.36
_diffrn_reflns_theta_min 1.57
_diffrn_standards_decay_% 1
_diffrn_standards_interval_count 200
_diffrn_standards_interval_time 120
_diffrn_standards_number 3
_exptl_absorpt_coefficient_mu 2.508
_exptl_absorpt_correction_T_max 0.7876
_exptl_absorpt_correction_T_min 0.6339
_exptl_absorpt_correction_type psi-scan
_exptl_absorpt_process_details '(North <i>et al.</i>, 1968)'
_exptl_crystal_colour colourless
_exptl_crystal_density_diffrn 1.474
_exptl_crystal_density_method 'not measured'
_exptl_crystal_description block
_exptl_crystal_F_000 744
_exptl_crystal_size_max 0.20
_exptl_crystal_size_mid 0.10
_exptl_crystal_size_min 0.10
_refine_diff_density_max 0.365
_refine_diff_density_min -0.263
_refine_ls_abs_structure_details 'Flack (1983), 91 Friedel pairs'
_refine_ls_abs_structure_Flack 0.010(17)
_refine_ls_extinction_method none
_refine_ls_goodness_of_fit_ref 1.004
_refine_ls_hydrogen_treatment constr
_refine_ls_matrix_type full
_refine_ls_number_parameters 199
_refine_ls_number_reflns 1616
_refine_ls_number_restraints 2
_refine_ls_restrained_S_all 1.003
_refine_ls_R_factor_all 0.0683
_refine_ls_R_factor_gt 0.0447
_refine_ls_shift/su_max 0.000
_refine_ls_shift/su_mean 0.000
_refine_ls_structure_factor_coef Fsqd
_refine_ls_weighting_details 'calc w=1/[\s^2^(Fo^2^)+(0.0430P)^2^+0.0000P] where P=(Fo^2^+2Fc^2^)/3'
_refine_ls_weighting_scheme calc
_refine_ls_wR_factor_gt 0.0862
_refine_ls_wR_factor_ref 0.0944
_reflns_number_gt 1206
_reflns_number_total 1616
_reflns_threshold_expression I>2sigma(I)
_cod_data_source_file kp2410.cif
_cod_data_source_block I
_cod_original_cell_volume 1649.9(6)
_cod_original_sg_symbol_H-M 'C c'
_cod_database_code 2235124
_cod_database_fobs_code 2235124

loop_
_symmetry_equiv_pos_as_xyz
'x, y, z'
'x, -y, z+1/2'
'x+1/2, y+1/2, z'
'x+1/2, -y+1/2, z+1/2'

loop_
_atom_site_type_symbol
_atom_site_label
_atom_site_fract_x
_atom_site_fract_y
_atom_site_fract_z
_atom_site_U_iso_or_equiv
_atom_site_adp_type
_atom_site_calc_flag
_atom_site_refinement_flags
_atom_site_occupancy
_atom_site_symmetry_multiplicity
Br Br 0.49808(11) 0.47594(3) 0.04427(12) 0.0691(3) Uani d . 1 1
N N 0.5036(10) 0.28535(15) 0.5367(13) 0.0464(12) Uani d . 1 1
H H0A 0.5729 0.2840 0.6555 0.056 Uiso calc R 1 1
O O1 0.4265(6) 0.05888(17) 0.6046(7) 0.0626(14) Uani d . 1 1
C C6 0.5016(7) 0.2076(3) 0.8251(10) 0.0440(17) Uani d . 1 1
H H6A 0.5203 0.2407 0.8776 0.053 Uiso calc R 1 1
C C5 0.5285(8) 0.1651(3) 0.9537(11) 0.0429(17) Uani d . 1 1
O O2 0.5191(7) 0.07461(17) 0.9997(8) 0.0588(15) Uani d . 1 1
O O3 0.5812(7) 0.1688(2) 1.1618(7) 0.0637(15) Uani d . 1 1
C C4 0.5010(8) 0.1162(3) 0.8755(10) 0.0479(18) Uani d . 1 1
O O4 0.3061(5) 0.24199(18) 0.3087(8) 0.0559(13) Uani d . 1 1
C C3 0.4450(8) 0.1084(3) 0.6641(11) 0.0485(18) Uani d . 1 1
C C2 0.4170(8) 0.1506(3) 0.5388(11) 0.0473(17) Uani d . 1 1
H H2A 0.3778 0.1461 0.3994 0.057 Uiso calc R 1 1
C C1 0.4467(7) 0.1996(2) 0.6193(10) 0.0364(15) Uani d . 1 1
C C7 0.3625(12) 0.0497(3) 0.3925(12) 0.077(3) Uani d . 1 1
H H7A 0.3546 0.0134 0.3677 0.115 Uiso calc R 1 1
H H7B 0.4256 0.0647 0.3297 0.115 Uiso calc R 1 1
H H7C 0.2642 0.0650 0.3372 0.115 Uiso calc R 1 1
C C8 0.6627(12) 0.0518(4) 1.0685(17) 0.102(3) Uani d . 1 1
H H8A 0.6647 0.0231 1.1541 0.153 Uiso calc R 1 1
H H8B 0.7367 0.0766 1.1435 0.153 Uiso calc R 1 1
H H8C 0.6846 0.0402 0.9549 0.153 Uiso calc R 1 1
C C9 0.6542(13) 0.2131(3) 1.2509(12) 0.090(3) Uani d . 1 1
H H9A 0.6845 0.2104 1.3949 0.134 Uiso calc R 1 1
H H9B 0.5876 0.2418 1.2027 0.134 Uiso calc R 1 1
H H9C 0.7414 0.2178 1.2174 0.134 Uiso calc R 1 1
C C10 0.4106(8) 0.2446(3) 0.4759(11) 0.0456(17) Uani d . 1 1
C C11 0.4968(7) 0.3301(2) 0.4216(10) 0.0403(15) Uani d . 1 1
C C12 0.3606(8) 0.3507(3) 0.2917(11) 0.0508(18) Uani d . 1 1
H H12A 0.2701 0.3352 0.2792 0.061 Uiso calc R 1 1
C C13 0.3614(9) 0.3948(2) 0.1802(11) 0.054(2) Uani d . 1 1
H H13A 0.2714 0.4088 0.0924 0.064 Uiso calc R 1 1
C C14 0.4971(8) 0.4173(3) 0.2018(10) 0.0514(19) Uani d . 1 1
C C15 0.6283(9) 0.3986(3) 0.3347(12) 0.057(2) Uani d . 1 1
H H15A 0.7182 0.4154 0.3539 0.068 Uiso calc R 1 1
C C16 0.6286(8) 0.3538(3) 0.4433(11) 0.0515(19) Uani d . 1 1
H H16B 0.7193 0.3402 0.5308 0.062 Uiso calc R 1 1

loop_
_atom_site_aniso_label
_atom_site_aniso_U_11
_atom_site_aniso_U_22
_atom_site_aniso_U_33
_atom_site_aniso_U_12
_atom_site_aniso_U_13
_atom_site_aniso_U_23
Br 0.0741(5) 0.0650(5) 0.0620(4) -0.0090(6) 0.0184(4) 0.0183(5)
N 0.047(3) 0.038(3) 0.041(3) -0.004(4) 0.002(2) 0.008(4)
O1 0.084(4) 0.029(3) 0.061(3) -0.007(3) 0.011(3) -0.003(2)
C6 0.032(4) 0.041(4) 0.057(5) 0.002(3) 0.014(3) -0.002(3)
C5 0.038(4) 0.043(4) 0.045(4) 0.002(3) 0.012(3) 0.002(3)
O2 0.065(4) 0.048(3) 0.057(4) 0.001(3) 0.016(3) 0.016(3)
O3 0.081(4) 0.064(4) 0.040(3) -0.013(3) 0.016(3) -0.002(2)
C4 0.039(4) 0.050(5) 0.050(4) 0.000(3) 0.011(3) 0.008(3)
O4 0.041(3) 0.051(3) 0.059(3) -0.006(3) 0.000(3) 0.001(2)
C3 0.043(4) 0.047(4) 0.051(5) -0.001(3) 0.012(4) 0.001(3)
C2 0.040(4) 0.046(4) 0.045(4) -0.001(3) 0.004(3) 0.001(3)
C1 0.027(3) 0.038(4) 0.041(4) 0.002(3) 0.010(3) 0.003(3)
C7 0.107(7) 0.044(5) 0.065(5) -0.008(5) 0.016(5) -0.014(4)
C8 0.089(8) 0.086(7) 0.109(8) 0.022(6) 0.013(7) 0.042(6)
C9 0.143(10) 0.080(6) 0.047(5) -0.047(6) 0.037(6) -0.025(4)
C10 0.034(4) 0.046(4) 0.050(5) 0.005(3) 0.008(4) 0.002(3)
C11 0.035(4) 0.037(4) 0.042(4) 0.003(3) 0.006(3) -0.001(3)
C12 0.036(4) 0.049(4) 0.060(4) 0.001(3) 0.009(4) 0.009(3)
C13 0.042(4) 0.045(4) 0.062(5) 0.004(4) 0.006(4) 0.018(4)
C14 0.047(5) 0.060(5) 0.045(4) -0.006(4) 0.015(4) -0.006(3)
C15 0.046(5) 0.054(5) 0.064(5) -0.006(4) 0.014(4) 0.012(4)
C16 0.039(4) 0.048(4) 0.051(4) -0.008(3) -0.003(3) 0.003(3)

loop_
_atom_type_symbol
_atom_type_description
_atom_type_scat_dispersion_real
_atom_type_scat_dispersion_imag
_atom_type_scat_source
C C 0.0033 0.0016 'International Tables Vol C Tables 4.2.6.8 and 6.1.1.4'
H H 0.0000 0.0000 'International Tables Vol C Tables 4.2.6.8 and 6.1.1.4'
N N 0.0061 0.0033 'International Tables Vol C Tables 4.2.6.8 and 6.1.1.4'
O O 0.0106 0.0060 'International Tables Vol C Tables 4.2.6.8 and 6.1.1.4'
Br Br -0.2901 2.4595 'International Tables Vol C Tables 4.2.6.8 and 6.1.1.4'

loop_
_geom_angle_atom_site_label_1
_geom_angle_atom_site_label_2
_geom_angle_atom_site_label_3
_geom_angle
C10 N C11 125.5(8)
C10 N H0A 117.2
C11 N H0A 117.2
C3 O1 C7 116.6(6)
C1 C6 C5 119.0(7)
C1 C6 H6A 120.5
C5 C6 H6A 120.5
C4 C5 O3 116.0(7)
C4 C5 C6 120.3(7)
O3 C5 C6 123.7(7)
C4 O2 C8 115.4(6)
C9 O3 C5 118.3(6)
O2 C4 C5 120.7(6)
O2 C4 C3 118.9(6)
C5 C4 C3 120.3(6)
O1 C3 C2 125.9(7)
O1 C3 C4 115.2(6)
C2 C3 C4 118.8(7)
C3 C2 C1 120.3(6)
C3 C2 H2A 119.8
C1 C2 H2A 119.8
C6 C1 C2 121.2(6)
C6 C1 C10 120.4(6)
C2 C1 C10 118.3(6)
O1 C7 H7A 109.5
O1 C7 H7B 109.5
H7A C7 H7B 109.5
O1 C7 H7C 109.5
H7A C7 H7C 109.5
H7B C7 H7C 109.5
O2 C8 H8A 109.5
O2 C8 H8B 109.5
H8A C8 H8B 109.5
O2 C8 H8C 109.5
H8A C8 H8C 109.5
H8B C8 H8C 109.5
O3 C9 H9A 109.5
O3 C9 H9B 109.5
H9A C9 H9B 109.5
O3 C9 H9C 109.5
H9A C9 H9C 109.5
H9B C9 H9C 109.5
O4 C10 N 123.4(7)
O4 C10 C1 120.6(6)
N C10 C1 115.9(6)
C16 C11 C12 120.0(6)
C16 C11 N 118.0(6)
C12 C11 N 122.0(7)
C11 C12 C13 119.3(7)
C11 C12 H12A 120.3
C13 C12 H12A 120.3
C14 C13 C12 119.4(7)
C14 C13 H13A 120.3
C12 C13 H13A 120.3
C15 C14 C13 121.1(7)
C15 C14 Br 119.7(6)
C13 C14 Br 119.3(6)
C14 C15 C16 119.7(7)
C14 C15 H15A 120.1
C16 C15 H15A 120.1
C11 C16 C15 120.4(7)
C11 C16 H16B 119.8
C15 C16 H16B 119.8

loop_
_geom_bond_atom_site_label_1
_geom_bond_atom_site_label_2
_geom_bond_distance
Br C14 1.898(7)
N C10 1.347(9)
N C11 1.413(8)
N H0A 0.8600
O1 C3 1.347(8)
O1 C7 1.424(9)
C6 C1 1.378(9)
C6 C5 1.396(10)
C6 H6A 0.9300
C5 C4 1.375(10)
C5 O3 1.382(8)
O2 C4 1.368(8)
O2 C8 1.407(11)
O3 C9 1.372(9)
C4 C3 1.414(10)
O4 C10 1.239(8)
C3 C2 1.377(9)
C2 C1 1.383(9)
C2 H2A 0.9300
C1 C10 1.506(9)
C7 H7A 0.9600
C7 H7B 0.9600
C7 H7C 0.9600
C8 H8A 0.9600
C8 H8B 0.9600
C8 H8C 0.9600
C9 H9A 0.9600
C9 H9B 0.9600
C9 H9C 0.9600
C11 C16 1.361(9)
C11 C12 1.394(9)
C12 C13 1.397(9)
C12 H12A 0.9300
C13 C14 1.381(10)
C13 H13A 0.9300
C14 C15 1.350(10)
C15 C16 1.398(10)
C15 H15A 0.9300
C16 H16B 0.9300

loop_
_geom_hbond_atom_site_label_D
_geom_hbond_atom_site_label_H
_geom_hbond_atom_site_label_A
_geom_hbond_site_symmetry_A
_geom_hbond_distance_DH
_geom_hbond_distance_HA
_geom_hbond_distance_DA
_geom_hbond_angle_DHA
N H0A O4 4 0.86 2.19 2.909(9) 140.3

loop_
_geom_torsion_atom_site_label_1
_geom_torsion_atom_site_label_2
_geom_torsion_atom_site_label_3
_geom_torsion_atom_site_label_4
_geom_torsion
C1 C6 C5 C4 0.2(10)
C1 C6 C5 O3 -179.0(7)
C4 C5 O3 C9 159.9(8)
C6 C5 O3 C9 -20.9(11)
C8 O2 C4 C5 -91.1(9)
C8 O2 C4 C3 92.5(9)
O3 C5 C4 O2 2.9(10)
C6 C5 C4 O2 -176.4(6)
O3 C5 C4 C3 179.2(7)
C6 C5 C4 C3 0.0(10)
C7 O1 C3 C2 -4.5(11)
C7 O1 C3 C4 176.6(7)
O2 C4 C3 O1 -5.5(9)
C5 C4 C3 O1 178.1(6)
O2 C4 C3 C2 175.5(6)
C5 C4 C3 C2 -0.9(11)
O1 C3 C2 C1 -177.2(7)
C4 C3 C2 C1 1.6(10)
C5 C6 C1 C2 0.6(10)
C5 C6 C1 C10 177.6(6)
C3 C2 C1 C6 -1.5(10)
C3 C2 C1 C10 -178.6(6)
C11 N C10 O4 -0.3(13)
C11 N C10 C1 175.8(7)
C6 C1 C10 O4 -147.3(7)
C2 C1 C10 O4 29.8(9)
C6 C1 C10 N 36.4(9)
C2 C1 C10 N -146.4(7)
C10 N C11 C16 -145.7(8)
C10 N C11 C12 35.4(12)
C16 C11 C12 C13 1.8(10)
N C11 C12 C13 -179.3(7)
C11 C12 C13 C14 -0.3(11)
C12 C13 C14 C15 -2.7(11)
C12 C13 C14 Br 178.1(5)
C13 C14 C15 C16 4.2(12)
Br C14 C15 C16 -176.7(6)
C12 C11 C16 C15 -0.4(11)
N C11 C16 C15 -179.3(8)
C14 C15 C16 C11 -2.6(12)

loop_
_cod_related_entry_id
_cod_related_entry_database
_cod_related_entry_code
1 ChemSpider 879550
